data_4037638
loop_
_publ_author_name
'Long, Jinguo'
'Le, Liyuan'
'Iwasaki, Takanori'
'Qiu, Renhua'
'Kambe, Nobuaki'

_publ_section_title
;
 Copper-catalyzed amination of C(sp3)-H bonds: from anilides to indolines.
;
_journal_name_full 'The Journal of organic chemistry'
_journal_paper_doi 10.1021/acs.joc.9b02404
_journal_year 2019
_chemical_formula_moiety 'C21 H25 N O'
_chemical_formula_sum 'C21 H25 N O'
_chemical_formula_weight 307.42
_space_group_crystal_system monoclinic
_space_group_IT_number 15
_space_group_name_Hall '-C 2yc'
_space_group_name_H-M_alt 'C 1 2/c 1'
_atom_sites_solution_hydrogens geom
_atom_sites_solution_primary direct
_audit_creation_date 2019-08-27
_audit_creation_method
;
Olex2 1.2
(compiled 2018.05.29 svn.r3508 for OlexSys, GUI svn.r5506)
;
_cell_angle_alpha 90
_cell_angle_beta 92.554(5)
_cell_angle_gamma 90
_cell_formula_units_Z 8
_cell_length_a 18.3228(9)
_cell_length_b 9.5884(5)
_cell_length_c 19.9324(10)
_cell_measurement_reflns_used 4074
_cell_measurement_temperature 100.01(10)
_cell_measurement_theta_max 29.1950
_cell_measurement_theta_min 2.5850
_cell_volume 3498.4(3)
_computing_cell_refinement 'CrysAlisPro 1.171.38.43f (Rigaku OD, 2015)'
_computing_data_collection 'CrysAlisPro 1.171.38.43f (Rigaku OD, 2015)'
_computing_data_reduction 'CrysAlisPro 1.171.38.43f (Rigaku OD, 2015)'
_computing_molecular_graphics 'Olex2 (Dolomanov et al., 2009)'
_computing_publication_material 'Olex2 (Dolomanov et al., 2009)'
_computing_structure_refinement 'ShelXL (Sheldrick, 2015)'
_computing_structure_solution 'ShelXS (Sheldrick, 2008)'
_diffrn_ambient_environment N~2~
_diffrn_ambient_temperature 100.01(10)
_diffrn_detector 'CCD plate'
_diffrn_detector_area_resol_mean 5.2684
_diffrn_detector_type AtlasS2
_diffrn_measured_fraction_theta_full 1.000
_diffrn_measured_fraction_theta_max 1.000
_diffrn_measurement_details
;
List of Runs (angles in degrees, time in seconds):

  # Type    Start    End  Width  t~exp~   \w     \q     \k     \f   Frames
--------------------------------------------------------------------------
  1  \w     34.00  91.00   1.00    6.50    --   11.74-178.00-120.00   57
  2  \w     20.00  47.00   1.00    6.50    --   11.74 -99.00 -90.00   27
  3  \w    -18.00  88.00   1.00    6.50    --   11.74  77.00  30.00  106
;
_diffrn_measurement_device 'four-circle diffractometer'
_diffrn_measurement_device_type 'SuperNova, Dual, Cu at zero, AtlasS2'
_diffrn_measurement_method '\w scans'
_diffrn_orient_matrix_type 'CrysAlisPro convention (1999,Acta A55,543-557)'
_diffrn_orient_matrix_UB_11 -0.0372257000
_diffrn_orient_matrix_UB_12 -0.0103769000
_diffrn_orient_matrix_UB_13 0.0069964000
_diffrn_orient_matrix_UB_21 -0.0035751000
_diffrn_orient_matrix_UB_22 0.0720762000
_diffrn_orient_matrix_UB_23 0.0071087000
_diffrn_orient_matrix_UB_31 -0.0101433000
_diffrn_orient_matrix_UB_32 0.0129882000
_diffrn_orient_matrix_UB_33 -0.0341989000
_diffrn_radiation_monochromator mirror
_diffrn_radiation_probe x-ray
_diffrn_radiation_type MoK\a
_diffrn_radiation_wavelength 0.71073
_diffrn_reflns_av_R_equivalents 0.0204
_diffrn_reflns_av_unetI/netI 0.0281
_diffrn_reflns_Laue_measured_fraction_full 1.000
_diffrn_reflns_Laue_measured_fraction_max 1.000
_diffrn_reflns_limit_h_max 21
_diffrn_reflns_limit_h_min -17
_diffrn_reflns_limit_k_max 11
_diffrn_reflns_limit_k_min -10
_diffrn_reflns_limit_l_max 23
_diffrn_reflns_limit_l_min -23
_diffrn_reflns_number 7372
_diffrn_reflns_point_group_measured_fraction_full 1.000
_diffrn_reflns_point_group_measured_fraction_max 1.000
_diffrn_reflns_theta_full 24.998
_diffrn_reflns_theta_max 24.998
_diffrn_reflns_theta_min 2.045
_diffrn_source 'micro-focus sealed X-ray tube'
_diffrn_source_type 'SuperNova (Mo) X-ray Source'
_exptl_absorpt_coefficient_mu 0.071
_exptl_absorpt_correction_T_max 1.00000
_exptl_absorpt_correction_T_min 0.90406
_exptl_absorpt_correction_type multi-scan
_exptl_absorpt_process_details
;
CrysAlisPro 1.171.38.43f (Rigaku Oxford Diffraction, 2015)
Empirical absorption correction using spherical harmonics,
 implemented in SCALE3 ABSPACK scaling algorithm.
;
_exptl_crystal_colour colourless
_exptl_crystal_colour_primary colourless
_exptl_crystal_density_diffrn 1.167
_exptl_crystal_description block
_exptl_crystal_F_000 1328
_exptl_crystal_size_max 0.12
_exptl_crystal_size_mid 0.11
_exptl_crystal_size_min 0.1
_refine_diff_density_max 0.185
_refine_diff_density_min -0.233
_refine_diff_density_rms 0.051
_refine_ls_extinction_method none
_refine_ls_goodness_of_fit_ref 1.045
_refine_ls_hydrogen_treatment constr
_refine_ls_matrix_type full
_refine_ls_number_parameters 213
_refine_ls_number_reflns 3089
_refine_ls_number_restraints 0
_refine_ls_restrained_S_all 1.045
_refine_ls_R_factor_all 0.0445
_refine_ls_R_factor_gt 0.0394
_refine_ls_shift/su_max 0.000
_refine_ls_shift/su_mean 0.000
_refine_ls_structure_factor_coef Fsqd
_refine_ls_weighting_details 'w=1/[\s^2^(Fo^2^)+(0.0462P)^2^+2.5006P] where P=(Fo^2^+2Fc^2^)/3'
_refine_ls_weighting_scheme calc
_refine_ls_wR_factor_gt 0.0949
_refine_ls_wR_factor_ref 0.0986
_reflns_Friedel_coverage 0.000
_reflns_number_gt 2751
_reflns_number_total 3089
_reflns_threshold_expression 'I > 2\s(I)'
_cod_data_source_file jo9b02404_si_002.cif
_cod_data_source_block lly
_cod_database_code 4037638
_shelx_shelxl_version_number 2018/3
_shelx_space_group_comment
;
The symmetry employed for this shelxl refinement is uniquely defined
by the following loop, which should always be used as a source of
symmetry information in preference to the above space-group names.
They are only intended as comments.
;
_reflns_odcompleteness_completeness 99.97
_reflns_odcompleteness_iscentric 1
_reflns_odcompleteness_theta 26.32
_olex2_refinement_description
;
1. Fixed Uiso
 At 1.2 times of:
  All C(H) groups, All C(H,H) groups
 At 1.5 times of:
  All C(H,H,H) groups
2.a Secondary CH2 refined with riding coordinates:
 C8(H8A,H8B)
2.b Aromatic/amide H refined with riding coordinates:
 C14(H14), C3(H3), C4(H4), C10(H10), C5(H5), C13(H13), C12(H12), C11(H11)
2.c Idealised Me refined as rotating group:
 C21(H21A,H21B,H21C), C18(H18A,H18B,H18C), C20(H20A,H20B,H20C), C19(H19A,H19B,
 H19C), C17(H17A,H17B,H17C)
;
_olex2_submission_special_instructions 'No special instructions were received'
_oxdiff_exptl_absorpt_empirical_details
;
Empirical correction (ABSPACK) includes:
- Absorption correction using spherical harmonics
- Frame scaling
;
_oxdiff_exptl_absorpt_empirical_full_max 1.141
_oxdiff_exptl_absorpt_empirical_full_min 0.880

loop_
_space_group_symop_operation_xyz
'x, y, z'
'-x, y, -z+1/2'
'x+1/2, y+1/2, z'
'-x+1/2, y+1/2, -z+1/2'
'-x, -y, -z'
'x, -y, z-1/2'
'-x+1/2, -y+1/2, -z'
'x+1/2, -y+1/2, z-1/2'

loop_
_atom_site_label
_atom_site_type_symbol
_atom_site_fract_x
_atom_site_fract_y
_atom_site_fract_z
_atom_site_U_iso_or_equiv
_atom_site_adp_type
_atom_site_occupancy
_atom_site_site_symmetry_order
_atom_site_calc_flag
_atom_site_refinement_flags_posn
O1 O 0.19996(5) 0.36262(9) 0.30321(5) 0.0196(2) Uani 1 1 d .
N1 N 0.26978(6) 0.19793(11) 0.35672(5) 0.0140(2) Uani 1 1 d .
C15 C 0.20709(7) 0.24157(13) 0.32125(6) 0.0146(3) Uani 1 1 d .
C2 C 0.39342(7) 0.24573(14) 0.36533(6) 0.0156(3) Uani 1 1 d .
C1 C 0.32422(7) 0.29493(13) 0.38036(6) 0.0147(3) Uani 1 1 d .
C6 C 0.31480(7) 0.41813(14) 0.41637(6) 0.0161(3) Uani 1 1 d .
C7 C 0.38551(7) 0.11391(14) 0.32336(6) 0.0163(3) Uani 1 1 d .
C9 C 0.24279(7) 0.47380(14) 0.43534(6) 0.0164(3) Uani 1 1 d .
C14 C 0.18936(7) 0.38750(15) 0.46090(6) 0.0182(3) Uani 1 1 d .
H14 H 0.198753 0.292743 0.466291 0.022 Uiso 1 1 calc R
C16 C 0.14440(7) 0.13620(14) 0.30880(7) 0.0172(3) Uani 1 1 d .
C3 C 0.45555(7) 0.31829(14) 0.38581(7) 0.0186(3) Uani 1 1 d .
H3 H 0.501617 0.285099 0.376180 0.022 Uiso 1 1 calc R
C8 C 0.30848(7) 0.06634(13) 0.34147(7) 0.0162(3) Uani 1 1 d .
H8A H 0.284115 0.017891 0.304075 0.019 Uiso 1 1 calc R
H8B H 0.310850 0.005040 0.380215 0.019 Uiso 1 1 calc R
C21 C 0.38514(7) 0.15546(15) 0.24882(7) 0.0196(3) Uani 1 1 d .
H21A H 0.345800 0.219446 0.239010 0.029 Uiso 1 1 calc GR
H21B H 0.378655 0.073685 0.221411 0.029 Uiso 1 1 calc GR
H21C H 0.430722 0.199181 0.239512 0.029 Uiso 1 1 calc GR
C4 C 0.44781(7) 0.44198(15) 0.42112(7) 0.0208(3) Uani 1 1 d .
H4 H 0.489040 0.492761 0.434919 0.025 Uiso 1 1 calc R
C10 C 0.22725(8) 0.61555(15) 0.42816(7) 0.0223(3) Uani 1 1 d .
H10 H 0.262181 0.675095 0.411501 0.027 Uiso 1 1 calc R
C5 C 0.37914(7) 0.49009(15) 0.43590(7) 0.0197(3) Uani 1 1 d .
H5 H 0.375423 0.573110 0.459627 0.024 Uiso 1 1 calc R
C13 C 0.12252(7) 0.44082(16) 0.47839(7) 0.0223(3) Uani 1 1 d .
H13 H 0.087523 0.381872 0.495392 0.027 Uiso 1 1 calc R
C18 C 0.14429(8) 0.09042(15) 0.23504(7) 0.0233(3) Uani 1 1 d .
H18A H 0.140381 0.171043 0.206549 0.035 Uiso 1 1 calc GR
H18B H 0.103517 0.029663 0.225393 0.035 Uiso 1 1 calc GR
H18C H 0.188896 0.041906 0.227024 0.035 Uiso 1 1 calc GR
C20 C 0.44254(7) 0.00222(14) 0.34009(7) 0.0212(3) Uani 1 1 d .
H20A H 0.489983 0.036100 0.329563 0.032 Uiso 1 1 calc GR
H20B H 0.431412 -0.080100 0.314200 0.032 Uiso 1 1 calc GR
H20C H 0.442166 -0.019751 0.387066 0.032 Uiso 1 1 calc GR
C19 C 0.07340(7) 0.21567(15) 0.32109(7) 0.0221(3) Uani 1 1 d .
H19A H 0.073653 0.245847 0.367019 0.033 Uiso 1 1 calc GR
H19B H 0.032320 0.155396 0.311924 0.033 Uiso 1 1 calc GR
H19C H 0.069869 0.295400 0.291994 0.033 Uiso 1 1 calc GR
C12 C 0.10769(8) 0.58200(16) 0.47060(7) 0.0259(3) Uani 1 1 d .
H12 H 0.062788 0.617910 0.482104 0.031 Uiso 1 1 calc R
C17 C 0.14735(7) 0.00980(15) 0.35576(7) 0.0229(3) Uani 1 1 d .
H17A H 0.186851 -0.050093 0.344200 0.034 Uiso 1 1 calc GR
H17B H 0.102115 -0.040553 0.351188 0.034 Uiso 1 1 calc GR
H17C H 0.154931 0.040782 0.401335 0.034 Uiso 1 1 calc GR
C11 C 0.16026(8) 0.66877(16) 0.44559(7) 0.0269(4) Uani 1 1 d .
H11 H 0.150660 0.763496 0.440409 0.032 Uiso 1 1 calc R

loop_
_atom_site_aniso_label
_atom_site_aniso_U_11
_atom_site_aniso_U_22
_atom_site_aniso_U_33
_atom_site_aniso_U_23
_atom_site_aniso_U_13
_atom_site_aniso_U_12
O1 0.0207(5) 0.0165(5) 0.0213(5) 0.0027(4) -0.0019(4) 0.0004(4)
N1 0.0120(5) 0.0126(5) 0.0175(6) -0.0006(4) 0.0006(4) -0.0002(4)
C15 0.0150(6) 0.0172(7) 0.0117(6) -0.0017(5) 0.0032(5) 0.0021(5)
C2 0.0157(6) 0.0179(7) 0.0131(6) 0.0030(5) 0.0008(5) 0.0001(5)
C1 0.0150(6) 0.0161(7) 0.0128(6) 0.0027(5) -0.0001(5) -0.0007(5)
C6 0.0185(7) 0.0176(7) 0.0123(6) 0.0015(5) 0.0011(5) -0.0010(5)
C7 0.0136(6) 0.0174(7) 0.0181(7) -0.0006(5) 0.0019(5) 0.0004(5)
C9 0.0189(7) 0.0189(7) 0.0114(6) -0.0026(5) -0.0011(5) 0.0013(6)
C14 0.0210(7) 0.0194(7) 0.0141(7) -0.0002(5) 0.0000(5) 0.0024(6)
C16 0.0141(6) 0.0179(7) 0.0193(7) -0.0010(5) -0.0006(5) -0.0001(5)
C3 0.0138(7) 0.0244(7) 0.0176(7) 0.0033(6) 0.0009(5) -0.0010(6)
C8 0.0147(6) 0.0142(7) 0.0196(7) -0.0003(5) 0.0010(5) 0.0012(5)
C21 0.0180(7) 0.0212(7) 0.0198(7) -0.0013(6) 0.0030(5) -0.0017(6)
C4 0.0183(7) 0.0262(8) 0.0178(7) 0.0005(6) -0.0008(5) -0.0070(6)
C10 0.0280(8) 0.0201(7) 0.0191(7) -0.0020(6) 0.0032(6) -0.0002(6)
C5 0.0240(7) 0.0200(7) 0.0152(7) -0.0028(5) 0.0007(5) -0.0038(6)
C13 0.0196(7) 0.0312(8) 0.0163(7) 0.0020(6) 0.0022(6) 0.0019(6)
C18 0.0206(7) 0.0251(8) 0.0240(8) -0.0054(6) -0.0025(6) -0.0003(6)
C20 0.0166(7) 0.0218(7) 0.0253(8) 0.0002(6) 0.0029(6) 0.0026(6)
C19 0.0139(7) 0.0256(8) 0.0268(7) -0.0020(6) 0.0002(6) -0.0006(6)
C12 0.0242(8) 0.0339(9) 0.0198(7) -0.0011(6) 0.0030(6) 0.0120(7)
C17 0.0158(7) 0.0219(7) 0.0309(8) 0.0022(6) 0.0007(6) -0.0050(6)
C11 0.0380(9) 0.0207(7) 0.0221(7) -0.0006(6) 0.0020(6) 0.0110(7)

loop_
_atom_type_symbol
_atom_type_description
_atom_type_scat_dispersion_real
_atom_type_scat_dispersion_imag
_atom_type_scat_source
C C 0.0033 0.0016 'International Tables Vol C Tables 4.2.6.8 and 6.1.1.4'
H H 0.0000 0.0000 'International Tables Vol C Tables 4.2.6.8 and 6.1.1.4'
N N 0.0061 0.0033 'International Tables Vol C Tables 4.2.6.8 and 6.1.1.4'
O O 0.0106 0.0060 'International Tables Vol C Tables 4.2.6.8 and 6.1.1.4'

loop_
_geom_angle_atom_site_label_1
_geom_angle_atom_site_label_2
_geom_angle_atom_site_label_3
_geom_angle
C15 N1 C1 121.49(11)
C15 N1 C8 122.97(10)
C1 N1 C8 106.74(10)
O1 C15 N1 120.84(12)
O1 C15 C16 120.45(11)
N1 C15 C16 118.60(11)
C1 C2 C7 109.50(11)
C3 C2 C1 120.70(12)
C3 C2 C7 129.74(12)
C2 C1 N1 109.65(11)
C6 C1 N1 128.29(11)
C6 C1 C2 121.98(12)
C1 C6 C9 124.42(12)
C1 C6 C5 115.84(12)
C5 C6 C9 119.73(12)
C2 C7 C8 100.55(10)
C2 C7 C21 108.22(11)
C2 C7 C20 114.64(11)
C21 C7 C8 109.76(11)
C20 C7 C8 111.54(11)
C20 C7 C21 111.55(11)
C14 C9 C6 121.64(12)
C10 C9 C6 120.20(12)
C10 C9 C14 118.17(12)
C9 C14 H14 119.5
C13 C14 C9 121.01(13)
C13 C14 H14 119.5
C18 C16 C15 108.12(10)
C18 C16 C19 109.25(11)
C19 C16 C15 106.22(10)
C17 C16 C15 114.50(11)
C17 C16 C18 110.97(11)
C17 C16 C19 107.59(11)
C2 C3 H3 120.7
C2 C3 C4 118.58(12)
C4 C3 H3 120.7
N1 C8 C7 104.30(10)
N1 C8 H8A 110.9
N1 C8 H8B 110.9
C7 C8 H8A 110.9
C7 C8 H8B 110.9
H8A C8 H8B 108.9
C7 C21 H21A 109.5
C7 C21 H21B 109.5
C7 C21 H21C 109.5
H21A C21 H21B 109.5
H21A C21 H21C 109.5
H21B C21 H21C 109.5
C3 C4 H4 119.8
C5 C4 C3 120.43(12)
C5 C4 H4 119.8
C9 C10 H10 119.6
C11 C10 C9 120.76(13)
C11 C10 H10 119.6
C6 C5 H5 118.8
C4 C5 C6 122.45(13)
C4 C5 H5 118.8
C14 C13 H13 119.9
C14 C13 C12 120.16(13)
C12 C13 H13 119.9
C16 C18 H18A 109.5
C16 C18 H18B 109.5
C16 C18 H18C 109.5
H18A C18 H18B 109.5
H18A C18 H18C 109.5
H18B C18 H18C 109.5
C7 C20 H20A 109.5
C7 C20 H20B 109.5
C7 C20 H20C 109.5
H20A C20 H20B 109.5
H20A C20 H20C 109.5
H20B C20 H20C 109.5
C16 C19 H19A 109.5
C16 C19 H19B 109.5
C16 C19 H19C 109.5
H19A C19 H19B 109.5
H19A C19 H19C 109.5
H19B C19 H19C 109.5
C13 C12 H12 120.3
C11 C12 C13 119.42(13)
C11 C12 H12 120.3
C16 C17 H17A 109.5
C16 C17 H17B 109.5
C16 C17 H17C 109.5
H17A C17 H17B 109.5
H17A C17 H17C 109.5
H17B C17 H17C 109.5
C10 C11 H11 119.8
C12 C11 C10 120.48(14)
C12 C11 H11 119.8

loop_
_geom_bond_atom_site_label_1
_geom_bond_atom_site_label_2
_geom_bond_distance
O1 C15 1.2203(16)
N1 C15 1.3865(16)
N1 C1 1.4283(16)
N1 C8 1.4854(16)
C15 C16 1.5416(18)
C2 C1 1.3977(18)
C2 C7 1.5190(18)
C2 C3 1.3804(19)
C1 C6 1.3969(19)
C6 C9 1.4877(18)
C6 C5 1.4059(19)
C7 C8 1.5415(17)
C7 C21 1.5380(18)
C7 C20 1.5227(18)
C9 C14 1.3954(19)
C9 C10 1.3947(19)
C14 H14 0.9300
C14 C13 1.3860(19)
C16 C18 1.5342(19)
C16 C19 1.5367(18)
C16 C17 1.5308(19)
C3 H3 0.9300
C3 C4 1.390(2)
C8 H8A 0.9700
C8 H8B 0.9700
C21 H21A 0.9600
C21 H21B 0.9600
C21 H21C 0.9600
C4 H4 0.9300
C4 C5 1.3841(19)
C10 H10 0.9300
C10 C11 1.388(2)
C5 H5 0.9300
C13 H13 0.9300
C13 C12 1.388(2)
C18 H18A 0.9600
C18 H18B 0.9600
C18 H18C 0.9600
C20 H20A 0.9600
C20 H20B 0.9600
C20 H20C 0.9600
C19 H19A 0.9600
C19 H19B 0.9600
C19 H19C 0.9600
C12 H12 0.9300
C12 C11 1.382(2)
C17 H17A 0.9600
C17 H17B 0.9600
C17 H17C 0.9600
C11 H11 0.9300
